data_4303463
loop_
_publ_author_name
'Jeong Yong Lee'
'John M. Roberts'
'Omar K. Farha'
'Amy A. Sarjeant'
'Karl A. Scheidt'
'Joseph T. Hupp'

_publ_section_title
;
Synthesis and Gas Sorption Properties of a Metal-Azolium Framework (MAF)
Material
;
_journal_name_full 'Inorganic Chemistry'
_journal_page_first 9971
_journal_page_last 9973
_journal_paper_doi 10.1021/ic901174p
_journal_volume 48
_journal_year 2009
_chemical_formula_moiety 'C27 H30 Cu2 N2 O10 S2'
_chemical_formula_sum 'C27 H30 Cu2 N2 O10 S2'
_chemical_formula_weight 733.73
_chemical_name_systematic
; 
 ? 
;
_space_group_IT_number 74
_symmetry_cell_setting orthorhombic
_symmetry_space_group_name_Hall '-I 2b 2'
_symmetry_space_group_name_H-M 'I m m a'
_atom_sites_solution_hydrogens geom
_atom_sites_solution_primary direct
_atom_sites_solution_secondary difmap
_audit_creation_method SHELXL-97
_cell_angle_alpha 90.00
_cell_angle_beta 90.00
_cell_angle_gamma 90.00
_cell_formula_units_Z 4
_cell_length_a 15.2609(4)
_cell_length_b 27.0360(8)
_cell_length_c 9.5603(3)
_cell_measurement_reflns_used 3130
_cell_measurement_temperature 100(2)
_cell_measurement_theta_max 18.86
_cell_measurement_theta_min 2.51
_cell_volume 3944.5(2)
_computing_cell_refinement 'SAINT V7.23A (Bruker, 2005)'
_computing_data_collection 'APEX2 V2.1-4 (Bruker, 2007)'
_computing_data_reduction 'Bruker SAINT'
_computing_molecular_graphics 'Bruker SHELXTL'
_computing_publication_material 'Bruker SHELXTL'
_computing_structure_refinement 'SHELXL-97 (Sheldrick, 1997)'
_computing_structure_solution 'SHELXS-97 (Sheldrick, 1990)'
_diffrn_ambient_temperature 100(2)
_diffrn_measured_fraction_theta_full 1.000
_diffrn_measured_fraction_theta_max 0.999
_diffrn_measurement_device_type 'CCD area detector'
_diffrn_measurement_method 'phi and omega scans'
_diffrn_radiation_monochromator graphite
_diffrn_radiation_source 'fine-focus sealed tube'
_diffrn_radiation_type MoK\a
_diffrn_radiation_wavelength 0.71073
_diffrn_reflns_av_R_equivalents 0.2090
_diffrn_reflns_av_sigmaI/netI 0.3765
_diffrn_reflns_limit_h_max 21
_diffrn_reflns_limit_h_min -21
_diffrn_reflns_limit_k_max 33
_diffrn_reflns_limit_k_min -38
_diffrn_reflns_limit_l_max 11
_diffrn_reflns_limit_l_min -13
_diffrn_reflns_number 32360
_diffrn_reflns_theta_full 25.00
_diffrn_reflns_theta_max 30.53
_diffrn_reflns_theta_min 1.51
_exptl_absorpt_coefficient_mu 1.229
_exptl_absorpt_correction_T_max 0.9748
_exptl_absorpt_correction_T_min 0.9171
_exptl_absorpt_correction_type integration
_exptl_crystal_colour green
_exptl_crystal_density_diffrn 1.236
_exptl_crystal_density_meas 0
_exptl_crystal_density_method 'not measured'
_exptl_crystal_description plate
_exptl_crystal_F_000 1504
_exptl_crystal_size_max 0.15
_exptl_crystal_size_mid 0.071
_exptl_crystal_size_min 0.024
_refine_diff_density_max 1.466
_refine_diff_density_min -0.741
_refine_diff_density_rms 0.267
_refine_ls_extinction_coef 0.024(3)
_refine_ls_extinction_expression Fc^*^=kFc[1+0.001xFc^2^\l^3^/sin(2\q)]^-1/4^
_refine_ls_extinction_method SHELXL
_refine_ls_goodness_of_fit_ref 0.931
_refine_ls_hydrogen_treatment constr
_refine_ls_matrix_type full
_refine_ls_number_parameters 137
_refine_ls_number_reflns 3182
_refine_ls_number_restraints 105
_refine_ls_restrained_S_all 0.930
_refine_ls_R_factor_all 0.2406
_refine_ls_R_factor_gt 0.1086
_refine_ls_shift/su_max 0.001
_refine_ls_shift/su_mean 0.000
_refine_ls_structure_factor_coef Fsqd
_refine_ls_weighting_details 'calc w=1/[\s^2^(Fo^2^)+(0.1724P)^2^+0.0000P] where P=(Fo^2^+2Fc^2^)/3'
_refine_ls_weighting_scheme calc
_refine_ls_wR_factor_gt 0.3205
_refine_ls_wR_factor_ref 0.3462
_reflns_number_gt 1026
_reflns_number_total 3182
_reflns_threshold_expression >2sigma(I)
_cod_data_source_file ic901174p_si_002.cif
_cod_data_source_block s12z
_cod_depositor_comments
;
The following automatic conversions were performed:
'_symmetry_cell_setting' value 'Orthorhombic' changed to 'orthorhombic'
according to '/home/saulius/struct/CIF-dictionaries/cif_core.dic'
dictionary named 'cif_core.dic' version 2.4.1 from 2010-06-29.

Automatic conversion script
Id: cif_fix_enum 1527 2010-12-29 10:47:43Z saulius 
;
_cod_database_code 4303463

loop_
_symmetry_equiv_pos_as_xyz
'x, y, z'
'-x, -y+1/2, z'
'-x, y+1/2, -z'
'x, -y, -z'
'x+1/2, y+1/2, z+1/2'
'-x+1/2, -y+1, z+1/2'
'-x+1/2, y+1, -z+1/2'
'x+1/2, -y+1/2, -z+1/2'
'-x, -y, -z'
'x, y-1/2, -z'
'x, -y-1/2, z'
'-x, y, z'
'-x+1/2, -y+1/2, -z+1/2'
'x+1/2, y, -z+1/2'
'x+1/2, -y, z+1/2'
'-x+1/2, y+1/2, z+1/2'

loop_
_atom_site_label
_atom_site_type_symbol
_atom_site_fract_x
_atom_site_fract_y
_atom_site_fract_z
_atom_site_U_iso_or_equiv
_atom_site_adp_type
_atom_site_occupancy
_atom_site_symmetry_multiplicity
_atom_site_calc_flag
_atom_site_refinement_flags
_atom_site_disorder_assembly
_atom_site_disorder_group
Cu1 Cu 0.5000 0.52906(5) 0.38947(15) 0.0314(6) Uani 1 2 d SU . .
O1 O 0.4105(4) 0.4818(2) 0.3259(8) 0.0564(19) Uani 1 1 d U . .
O2 O 0.4103(4) 0.5665(2) 0.4885(8) 0.0527(18) Uani 1 1 d U . .
O3 O 0.5000 0.5731(4) 0.2042(10) 0.070(3) Uani 1 2 d SU . .
N1 N 0.2832(13) 0.2879(6) 0.167(3) 0.089(5) Uani 0.50 1 d PU . .
C1 C 0.3847(5) 0.4452(3) 0.3926(10) 0.0342(19) Uani 1 1 d U . .
C2 C 0.3156(5) 0.4144(3) 0.3214(11) 0.046(2) Uani 1 1 d U . .
C3 C 0.3158(8) 0.3644(4) 0.3259(18) 0.108(5) Uani 1 1 d U . .
C4 C 0.2500 0.3414(5) 0.2500 0.127(7) Uani 1 2 d SU . .
C5 C 0.3920(13) 0.3321(5) 0.384(3) 0.256(16) Uani 1 1 d U . .
H5A H 0.3875 0.3302 0.4865 0.384 Uiso 1 1 calc R . .
H5B H 0.4483 0.3470 0.3586 0.384 Uiso 1 1 calc R . .
H5C H 0.3882 0.2987 0.3447 0.384 Uiso 1 1 calc R . .
C6 C 0.2500 0.4392(4) 0.2500 0.033(3) Uani 1 2 d SU . .
H6A H 0.2500 0.4743 0.2500 0.040 Uiso 1 2 calc SR . .
C7 C 0.3295(19) 0.2759(9) 0.041(4) 0.112(8) Uani 0.50 1 d PU . .
H7A H 0.3541 0.2977 -0.0265 0.135 Uiso 1 1 calc R . .
C8 C 0.2500 0.2500 0.2500 0.068(6) Uani 1 4 d SU . .
S1 S 0.5000 0.5546(5) 0.0612(12) 0.078(5) Uani 0.354(11) 2 d SPDU . 1
C9 C 0.5000 0.6060(14) -0.058(4) 0.078(6) Uani 0.354(11) 2 d SPDU . 1
H9A H 0.5601 0.6179 -0.0702 0.116 Uiso 0.177(6) 1 calc PR . 1
H9B H 0.4636 0.6326 -0.0194 0.116 Uiso 0.177(6) 1 calc PR . 1
H9C H 0.4763 0.5954 -0.1480 0.116 Uiso 0.177(6) 1 calc PR . 1
C10 C 0.599(3) 0.524(2) 0.014(7) 0.078(6) Uani 0.177(6) 1 d PDU . 1
H10A H 0.5873 0.4889 -0.0028 0.116 Uiso 0.177(6) 1 calc PR . 1
H10B H 0.6418 0.5273 0.0901 0.116 Uiso 0.177(6) 1 calc PR . 1
H10C H 0.6231 0.5390 -0.0712 0.116 Uiso 0.177(6) 1 calc PR . 1
S1' S 0.5542(10) 0.6077(5) 0.1555(15) 0.124(5) Uani 0.323(6) 1 d PDU . 2
C9' C 0.665(2) 0.5838(19) 0.108(7) 0.163(17) Uani 0.323(6) 1 d PDU . 2
H9'A H 0.6925 0.5696 0.1914 0.245 Uiso 0.323(6) 1 calc PR . 2
H9'B H 0.7006 0.6110 0.0725 0.245 Uiso 0.323(6) 1 calc PR . 2
H9'C H 0.6588 0.5583 0.0362 0.245 Uiso 0.323(6) 1 calc PR . 2
C10' C 0.531(3) 0.6674(11) 0.239(6) 0.163(17) Uani 0.323(6) 1 d PDU . 2
H10D H 0.5526 0.6915 0.1706 0.245 Uiso 0.323(6) 1 calc PR . 2
H10E H 0.5526 0.6344 0.2143 0.245 Uiso 0.323(6) 1 calc PR . 2
H10F H 0.5526 0.6763 0.3324 0.245 Uiso 0.323(6) 1 calc PR . 2

loop_
_atom_site_aniso_label
_atom_site_aniso_U_11
_atom_site_aniso_U_22
_atom_site_aniso_U_33
_atom_site_aniso_U_23
_atom_site_aniso_U_13
_atom_site_aniso_U_12
Cu1 0.0275(8) 0.0312(9) 0.0356(10) -0.0025(7) 0.000 0.000
O1 0.059(4) 0.062(4) 0.048(4) 0.001(3) -0.019(3) -0.023(3)
O2 0.046(4) 0.046(4) 0.067(5) 0.010(3) 0.019(3) 0.018(3)
O3 0.092(7) 0.091(7) 0.026(5) 0.021(4) 0.000 0.000
N1 0.079(13) 0.043(8) 0.146(17) 0.006(7) -0.066(10) -0.020(8)
C1 0.031(4) 0.029(4) 0.043(6) -0.007(4) -0.006(4) 0.007(3)
C2 0.039(4) 0.029(4) 0.069(7) -0.013(4) -0.021(4) 0.003(3)
C3 0.098(8) 0.037(5) 0.190(13) -0.012(7) -0.108(9) 0.012(5)
C4 0.116(14) 0.022(6) 0.24(2) 0.000 -0.115(12) 0.000
C5 0.23(2) 0.055(8) 0.48(4) -0.012(15) -0.30(2) 0.022(10)
C6 0.035(6) 0.026(5) 0.038(7) 0.000 -0.003(5) 0.000
C7 0.11(2) 0.066(15) 0.16(2) 0.036(13) -0.039(14) -0.038(13)
C8 0.082(13) 0.012(6) 0.111(16) 0.000 -0.065(11) 0.000
S1 0.121(11) 0.084(10) 0.029(5) 0.003(5) 0.000 0.000
C9 0.114(19) 0.10(2) 0.020(11) 0.012(10) 0.000 0.000
C10 0.114(19) 0.10(2) 0.020(11) 0.012(10) 0.000 0.000
S1' 0.159(11) 0.111(9) 0.103(10) 0.049(7) 0.025(9) -0.021(8)
C9' 0.16(2) 0.112(14) 0.21(4) 0.03(2) 0.09(3) -0.033(17)
C10' 0.16(2) 0.112(14) 0.21(4) 0.03(2) 0.09(3) -0.033(17)

loop_
_atom_type_symbol
_atom_type_description
_atom_type_scat_dispersion_real
_atom_type_scat_dispersion_imag
_atom_type_scat_source
C C 0.0033 0.0016 'International Tables Vol C Tables 4.2.6.8 and 6.1.1.4'
H H 0.0000 0.0000 'International Tables Vol C Tables 4.2.6.8 and 6.1.1.4'
N N 0.0061 0.0033 'International Tables Vol C Tables 4.2.6.8 and 6.1.1.4'
O O 0.0106 0.0060 'International Tables Vol C Tables 4.2.6.8 and 6.1.1.4'
S S 0.1246 0.1234 'International Tables Vol C Tables 4.2.6.8 and 6.1.1.4'
Cu Cu 0.3201 1.2651 'International Tables Vol C Tables 4.2.6.8 and 6.1.1.4'

loop_
_geom_angle_atom_site_label_1
_geom_angle_atom_site_label_2
_geom_angle_atom_site_label_3
_geom_angle
_geom_angle_site_symmetry_1
_geom_angle_site_symmetry_3
_geom_angle_publ_flag
O2 Cu1 O2 89.2(4) 12_655 . ?
O2 Cu1 O1 167.4(3) 12_655 . ?
O2 Cu1 O1 90.0(3) . . ?
O2 Cu1 O1 90.0(3) 12_655 12_655 ?
O2 Cu1 O1 167.4(3) . 12_655 ?
O1 Cu1 O1 88.0(4) . 12_655 ?
O2 Cu1 O3 96.5(3) 12_655 . ?
O2 Cu1 O3 96.5(3) . . ?
O1 Cu1 O3 96.1(3) . . ?
O1 Cu1 O3 96.1(3) 12_655 . ?
O2 Cu1 Cu1 85.4(2) 12_655 9_666 ?
O2 Cu1 Cu1 85.4(2) . 9_666 ?
O1 Cu1 Cu1 82.0(2) . 9_666 ?
O1 Cu1 Cu1 82.0(2) 12_655 9_666 ?
O3 Cu1 Cu1 177.3(3) . 9_666 ?
C1 O1 Cu1 125.4(6) . . ?
C1 O2 Cu1 122.2(6) 4_566 . ?
S1' O3 S1' 76.9(14) . 12_655 ?
S1' O3 S1 85.0(9) . . ?
S1' O3 S1 85.0(9) 12_655 . ?
S1' O3 Cu1 133.0(8) . . ?
S1' O3 Cu1 133.0(8) 12_655 . ?
S1 O3 Cu1 125.9(8) . . ?
C8 N1 C7 119.4(17) . . ?
C8 N1 C4 104.3(15) . . ?
C7 N1 C4 136.2(17) . . ?
C8 N1 N1 47.4(9) . 7_545 ?
C7 N1 N1 166.7(12) . 7_545 ?
C4 N1 N1 56.9(8) . 7_545 ?
O1 C1 O2 125.0(8) . 4_566 ?
O1 C1 C2 115.5(8) . . ?
O2 C1 C2 119.5(8) 4_566 . ?
C3 C2 C6 120.0(8) . . ?
C3 C2 C1 122.4(8) . . ?
C6 C2 C1 117.6(7) . . ?
C2 C3 C4 115.5(9) . . ?
C2 C3 C5 125.0(10) . . ?
C4 C3 C5 118.4(10) . . ?
C3 C4 C3 126.7(13) . 7_545 ?
C3 C4 N1 113.8(8) . . ?
C3 C4 N1 110.3(9) 7_545 . ?
C3 C4 N1 110.3(9) . 7_545 ?
C3 C4 N1 113.8(8) 7_545 7_545 ?
N1 C4 N1 66.2(16) . 7_545 ?
C3 C5 H5A 109.5 . . ?
C3 C5 H5B 109.5 . . ?
H5A C5 H5B 109.5 . . ?
C3 C5 H5C 109.5 . . ?
H5A C5 H5C 109.5 . . ?
H5B C5 H5C 109.5 . . ?
C2 C6 C2 122.2(10) 7_545 . ?
C2 C6 H6A 118.9 7_545 . ?
C2 C6 H6A 118.9 . . ?
C7 C7 N1 103.1(12) 11_565 . ?
C7 C7 H7A 128.4 11_565 . ?
N1 C7 H7A 128.4 . . ?
N1 C8 N1 180.0(9) 11_565 7_545 ?
N1 C8 N1 94.8(19) 11_565 . ?
N1 C8 N1 85.2(19) 7_545 . ?
N1 C8 N1 85.2(19) 11_565 13 ?
N1 C8 N1 94.8(19) 7_545 13 ?
N1 C8 N1 180.0(9) . 13 ?
O3 S1 C10 113(2) . 12_655 ?
O3 S1 C10 113(2) . . ?
C10 S1 C10 116(4) 12_655 . ?
O3 S1 C9 109.1(17) . . ?
C10 S1 C9 101(2) 12_655 . ?
C10 S1 C9 101(2) . . ?
S1 C9 H9A 109.5 . . ?
S1 C9 H9B 109.5 . . ?
H9A C9 H9B 109.5 . . ?
S1 C9 H9C 109.5 . . ?
H9A C9 H9C 109.5 . . ?
H9B C9 H9C 109.5 . . ?
S1 C10 H10A 109.5 . . ?
S1 C10 H10B 109.5 . . ?
H10A C10 H10B 109.5 . . ?
S1 C10 H10C 109.5 . . ?
H10A C10 H10C 109.5 . . ?
H10B C10 H10C 109.5 . . ?
O3 S1' S1' 51.6(7) . 12_655 ?
O3 S1' C10' 110.2(17) . . ?
S1' S1' C10' 79.0(17) 12_655 . ?
O3 S1' C9' 113.9(18) . . ?
S1' S1' C9' 155(2) 12_655 . ?
C10' S1' C9' 126(3) . . ?
O3 S1' C10' 91.1(16) . 12_655 ?
S1' S1' C10' 54.1(10) 12_655 12_655 ?
C10' S1' C10' 25(2) . 12_655 ?
C9' S1' C10' 150(2) . 12_655 ?
S1' C9' H9'A 109.5 . . ?
S1' C9' H9'B 109.5 . . ?
H9'A C9' H9'B 109.5 . . ?
S1' C9' H9'C 109.5 . . ?
H9'A C9' H9'C 109.5 . . ?
H9'B C9' H9'C 109.5 . . ?
C10' C10' S1' 101.0(17) 12_655 . ?
C10' C10' S1' 54.1(10) 12_655 12_655 ?
S1' C10' S1' 46.9(12) . 12_655 ?
C10' C10' H10D 109.5 12_655 . ?
S1' C10' H10D 103.3 . . ?
S1' C10' H10D 116.0 12_655 . ?
C10' C10' H10E 109.5 12_655 . ?
S1' C10' H10E 13.9 . . ?
S1' C10' H10E 56.4 12_655 . ?
H10D C10' H10E 109.5 . . ?
C10' C10' H10F 109.5 12_655 . ?
S1' C10' H10F 123.3 . . ?
S1' C10' H10F 134.5 12_655 . ?
H10D C10' H10F 109.5 . . ?
H10E C10' H10F 109.5 . . ?

loop_
_geom_bond_atom_site_label_1
_geom_bond_atom_site_label_2
_geom_bond_distance
_geom_bond_site_symmetry_2
_geom_bond_publ_flag
Cu1 O2 1.948(6) 12_655 ?
Cu1 O2 1.948(6) . ?
Cu1 O1 1.966(6) . ?
Cu1 O1 1.966(6) 12_655 ?
Cu1 O3 2.135(9) . ?
Cu1 Cu1 2.633(3) 9_666 ?
O1 C1 1.242(11) . ?
O2 C1 1.243(10) 4_566 ?
O3 S1' 1.331(13) . ?
O3 S1' 1.331(13) 12_655 ?
O3 S1 1.456(16) . ?
N1 C8 1.39(2) . ?
N1 C7 1.44(4) . ?
N1 C4 1.73(2) . ?
N1 N1 1.88(5) 7_545 ?
C1 O2 1.243(10) 4_566 ?
C1 C2 1.506(11) . ?
C2 C3 1.353(13) . ?
C2 C6 1.383(10) . ?
C3 C4 1.386(12) . ?
C3 C5 1.559(16) . ?
C4 C3 1.386(12) 7_545 ?
C4 N1 1.73(2) 7_545 ?
C5 H5A 0.9800 . ?
C5 H5B 0.9800 . ?
C5 H5C 0.9800 . ?
C6 C2 1.383(10) 7_545 ?
C6 H6A 0.9500 . ?
C7 C7 1.40(5) 11_565 ?
C7 H7A 0.9500 . ?
C8 N1 1.39(2) 11_565 ?
C8 N1 1.39(2) 7_545 ?
C8 N1 1.39(2) 13 ?
S1 C10 1.78(2) 12_655 ?
S1 C10 1.78(2) . ?
S1 C9 1.79(2) . ?
C9 H9A 0.9800 . ?
C9 H9B 0.9800 . ?
C9 H9C 0.9800 . ?
C10 H10A 0.9800 . ?
C10 H10B 0.9800 . ?
C10 H10C 0.9800 . ?
S1' S1' 1.65(3) 12_655 ?
S1' C10' 1.84(2) . ?
S1' C9' 1.86(2) . ?
S1' C10' 2.22(4) 12_655 ?
C9' H9'A 0.9800 . ?
C9' H9'B 0.9800 . ?
C9' H9'C 0.9800 . ?
C10' C10' 0.95(10) 12_655 ?
C10' S1' 2.22(4) 12_655 ?
C10' H10D 0.9800 . ?
C10' H10E 0.9800 . ?
C10' H10F 0.9800 . ?

loop_
_geom_torsion_atom_site_label_1
_geom_torsion_atom_site_label_2
_geom_torsion_atom_site_label_3
_geom_torsion_atom_site_label_4
_geom_torsion
_geom_torsion_site_symmetry_1
_geom_torsion_site_symmetry_2
_geom_torsion_site_symmetry_3
_geom_torsion_site_symmetry_4
_geom_torsion_publ_flag
O2 Cu1 O1 C1 0.5(18) 12_655 . . . ?
O2 Cu1 O1 C1 -86.0(8) . . . . ?
O1 Cu1 O1 C1 81.6(8) 12_655 . . . ?
O3 Cu1 O1 C1 177.5(7) . . . . ?
Cu1 Cu1 O1 C1 -0.6(7) 9_666 . . . ?
O2 Cu1 O2 C1 -84.4(7) 12_655 . . 4_566 ?
O1 Cu1 O2 C1 83.1(7) . . . 4_566 ?
O1 Cu1 O2 C1 2.2(17) 12_655 . . 4_566 ?
O3 Cu1 O2 C1 179.2(7) . . . 4_566 ?
Cu1 Cu1 O2 C1 1.1(7) 9_666 . . 4_566 ?
O2 Cu1 O3 S1' 13.1(12) 12_655 . . . ?
O2 Cu1 O3 S1' 103.1(12) . . . . ?
O1 Cu1 O3 S1' -166.2(12) . . . . ?
O1 Cu1 O3 S1' -77.6(12) 12_655 . . . ?
Cu1 Cu1 O3 S1' -121.9(12) 9_666 . . . ?
O2 Cu1 O3 S1' -103.1(12) 12_655 . . 12_655 ?
O2 Cu1 O3 S1' -13.1(12) . . . 12_655 ?
O1 Cu1 O3 S1' 77.6(12) . . . 12_655 ?
O1 Cu1 O3 S1' 166.2(12) 12_655 . . 12_655 ?
Cu1 Cu1 O3 S1' 121.9(12) 9_666 . . 12_655 ?
O2 Cu1 O3 S1 135.0(2) 12_655 . . . ?
O2 Cu1 O3 S1 -135.0(2) . . . . ?
O1 Cu1 O3 S1 -44.3(2) . . . . ?
O1 Cu1 O3 S1 44.3(2) 12_655 . . . ?
Cu1 Cu1 O3 S1 0.00(4) 9_666 . . . ?
Cu1 O1 C1 O2 1.7(13) . . . 4_566 ?
Cu1 O1 C1 C2 -179.8(5) . . . . ?
O1 C1 C2 C3 139.8(13) . . . . ?
O2 C1 C2 C3 -41.6(16) 4_566 . . . ?
O1 C1 C2 C6 -40.5(11) . . . . ?
O2 C1 C2 C6 138.1(8) 4_566 . . . ?
C6 C2 C3 C4 3(2) . . . . ?
C1 C2 C3 C4 -177.3(10) . . . . ?
C6 C2 C3 C5 171.1(18) . . . . ?
C1 C2 C3 C5 -9(3) . . . . ?
C2 C3 C4 C3 -1.6(10) . . . 7_545 ?
C5 C3 C4 C3 -170(2) . . . 7_545 ?
C2 C3 C4 N1 141.9(15) . . . . ?
C5 C3 C4 N1 -27(2) . . . . ?
C2 C3 C4 N1 -146.0(14) . . . 7_545 ?
C5 C3 C4 N1 45(2) . . . 7_545 ?
C8 N1 C4 C3 102.7(12) . . . . ?
C7 N1 C4 C3 -80(3) . . . . ?
N1 N1 C4 C3 102.7(12) 7_545 . . . ?
C8 N1 C4 C3 -107.9(12) . . . 7_545 ?
C7 N1 C4 C3 69(3) . . . 7_545 ?
N1 N1 C4 C3 -107.9(12) 7_545 . . 7_545 ?
C8 N1 C4 N1 0.000(3) . . . 7_545 ?
C7 N1 C4 N1 177(3) . . . 7_545 ?
C3 C2 C6 C2 -1.7(11) . . . 7_545 ?
C1 C2 C6 C2 178.6(10) . . . 7_545 ?
C8 N1 C7 C7 -1.7(18) . . . 11_565 ?
C4 N1 C7 C7 -178.3(18) . . . 11_565 ?
N1 N1 C7 C7 -10(10) 7_545 . . 11_565 ?
C7 N1 C8 N1 2(3) . . . 11_565 ?
C4 N1 C8 N1 180.000(2) . . . 11_565 ?
N1 N1 C8 N1 180.000(2) 7_545 . . 11_565 ?
C7 N1 C8 N1 -178(3) . . . 7_545 ?
C4 N1 C8 N1 0.000(3) . . . 7_545 ?
C7 N1 C8 N1 -138(100) . . . 13 ?
C4 N1 C8 N1 39(100) . . . 13 ?
N1 N1 C8 N1 39(100) 7_545 . . 13 ?
S1' O3 S1 C10 -151(2) . . . 12_655 ?
S1' O3 S1 C10 -74(2) 12_655 . . 12_655 ?
Cu1 O3 S1 C10 68(2) . . . 12_655 ?
S1' O3 S1 C10 74(2) . . . . ?
S1' O3 S1 C10 151(2) 12_655 . . . ?
Cu1 O3 S1 C10 -68(2) . . . . ?
S1' O3 S1 C9 -38.6(7) . . . . ?
S1' O3 S1 C9 38.6(7) 12_655 . . . ?
Cu1 O3 S1 C9 180.000(9) . . . . ?
S1 O3 S1' S1' 86.0(7) . . . 12_655 ?
Cu1 O3 S1' S1' -137.6(15) . . . 12_655 ?
S1' O3 S1' C10' 56(2) 12_655 . . . ?
S1 O3 S1' C10' 143(2) . . . . ?
Cu1 O3 S1' C10' -81(3) . . . . ?
S1' O3 S1' C9' -156(2) 12_655 . . . ?
S1 O3 S1' C9' -70(2) . . . . ?
Cu1 O3 S1' C9' 66(3) . . . . ?
S1' O3 S1' C10' 40.2(15) 12_655 . . 12_655 ?
S1 O3 S1' C10' 126.3(13) . . . 12_655 ?
Cu1 O3 S1' C10' -97.4(16) . . . 12_655 ?
O3 S1' C10' C10' -41.7(15) . . . 12_655 ?
S1' S1' C10' C10' 0.000(3) 12_655 . . 12_655 ?
C9' S1' C10' C10' 176(3) . . . 12_655 ?
O3 S1' C10' S1' -41.7(15) . . . 12_655 ?
C9' S1' C10' S1' 176(3) . . . 12_655 ?
C10' S1' C10' S1' 0.000(5) 12_655 . . 12_655 ?
